data_7056132
loop_
_publ_author_name
'Biswal, Debanjana'
'Pramanik, Nikhil Ranjan'
'Chakrabarti, Syamal'
'Drew, Michael G. B.'
'Sarkar, Bithika'
'Maurya, Mannar R.'
'Mukherjee, Sanjib K.'
'Chowdhury, Pramit'

_publ_section_title
;
 New polymeric, dimeric and mononuclear dioxidomolybdenum(vi) complexes
 with an ONO donor ligand: crystal structures, DFT calculations, catalytic
 performance and protein binding study of the ligand
;
_journal_name_full 'New J. Chem.'
_journal_paper_doi 10.1039/C7NJ00136C
_journal_year 2017
_chemical_formula_sum 'C42 H46 Mo2 N6 O10'
_chemical_formula_weight 986.73
_space_group_crystal_system triclinic
_space_group_IT_number 2
_space_group_name_Hall '-P 1'
_space_group_name_H-M_alt 'P -1'
_symmetry_space_group_name_Hall '-P 1'
_symmetry_space_group_name_H-M 'P -1'
_atom_sites_solution_hydrogens mixed
_atom_sites_solution_primary direct
_atom_sites_solution_secondary difmap
_audit_creation_method SHELXL-2016/6
_audit_update_record
;
2017-04-04 deposited with the CCDC.
2017-04-19 downloaded from the CCDC.
;
_cell_angle_alpha 69.693(11)
_cell_angle_beta 88.749(10)
_cell_angle_gamma 76.188(10)
_cell_formula_units_Z 1
_cell_length_a 9.5927(12)
_cell_length_b 9.8024(11)
_cell_length_c 12.2341(16)
_cell_measurement_reflns_used 6188
_cell_measurement_temperature 150(2)
_cell_measurement_theta_max 27.50
_cell_measurement_theta_min 3.49
_cell_volume 1045.3(2)
_computing_cell_refinement 'Crysalis, Oxford Diffraction'
_computing_data_collection 'Crysalis, Oxford Diffraction'
_computing_data_reduction 'Crysalis, Oxford Diffraction'
_computing_molecular_graphics PLATON(Spek,2004)
_computing_publication_material 'SHELXL, PLATON, WINGX (Ferrugia, 2012)'
_computing_structure_refinement 'SHELXL-2016/6 (Sheldrick, 2016)'
_computing_structure_solution 'SHELXS (Sheldrick, 2008)'
_diffrn_ambient_temperature 150(2)
_diffrn_measured_fraction_theta_full 0.979
_diffrn_measured_fraction_theta_max 0.971
_diffrn_measurement_device_type 'Oxford Diffaction X-Calibor System'
_diffrn_measurement_method '321 frames, counting time 10 s.'
_diffrn_radiation_monochromator graphite
_diffrn_radiation_source 'fine-focus sealed tube'
_diffrn_radiation_type MoK\a
_diffrn_radiation_wavelength 0.71073
_diffrn_reflns_av_R_equivalents 0.0480
_diffrn_reflns_av_unetI/netI 0.1139
_diffrn_reflns_Laue_measured_fraction_full 0.979
_diffrn_reflns_Laue_measured_fraction_max 0.971
_diffrn_reflns_limit_h_max 10
_diffrn_reflns_limit_h_min -12
_diffrn_reflns_limit_k_max 12
_diffrn_reflns_limit_k_min -11
_diffrn_reflns_limit_l_max 15
_diffrn_reflns_limit_l_min -14
_diffrn_reflns_number 6188
_diffrn_reflns_point_group_measured_fraction_full 0.979
_diffrn_reflns_point_group_measured_fraction_max 0.971
_diffrn_reflns_theta_full 25.242
_diffrn_reflns_theta_max 27.499
_diffrn_reflns_theta_min 3.488
_exptl_absorpt_coefficient_mu 0.665
_exptl_absorpt_correction_T_max 1.000
_exptl_absorpt_correction_T_min 0.932
_exptl_absorpt_correction_type empirical
_exptl_absorpt_process_details 'ABSPACK, Oxford Diffraction Ltd'
_exptl_crystal_colour 'dark red'
_exptl_crystal_density_diffrn 1.567
_exptl_crystal_description needle
_exptl_crystal_F_000 504
_exptl_crystal_size_max 0.19
_exptl_crystal_size_mid 0.05
_exptl_crystal_size_min 0.05
_refine_diff_density_max 2.314
_refine_diff_density_min -1.846
_refine_diff_density_rms 0.194
_refine_ls_extinction_method none
_refine_ls_goodness_of_fit_ref 1.119
_refine_ls_hydrogen_treatment mixed
_refine_ls_matrix_type full
_refine_ls_number_parameters 274
_refine_ls_number_reflns 4659
_refine_ls_number_restraints 12
_refine_ls_restrained_S_all 1.118
_refine_ls_R_factor_all 0.1125
_refine_ls_R_factor_gt 0.0895
_refine_ls_shift/su_max 0.000
_refine_ls_shift/su_mean 0.000
_refine_ls_structure_factor_coef Fsqd
_refine_ls_weighting_details 'w=1/[\s^2^(Fo^2^)+(0.1078P)^2^+0.0792P] where P=(Fo^2^+2Fc^2^)/3'
_refine_ls_weighting_scheme calc
_refine_ls_wR_factor_gt 0.1996
_refine_ls_wR_factor_ref 0.2130
_reflns_Friedel_coverage 0.000
_reflns_number_gt 3816
_reflns_number_total 4659
_reflns_threshold_expression 'I > 2\s(I)'
_cod_data_source_file c7nj00136c2.cif
_cod_data_source_block 2
_cod_database_code 7056132
_shelx_shelxl_version_number 2016/6
_shelx_space_group_comment
;
The symmetry employed for this shelxl refinement is uniquely defined
by the following loop, which should always be used as a source of
symmetry information in preference to the above space-group names.
They are only intended as comments.
;

loop_
_space_group_symop_operation_xyz
'x, y, z'
'-x, -y, -z'

loop_
_atom_site_label
_atom_site_type_symbol
_atom_site_fract_x
_atom_site_fract_y
_atom_site_fract_z
_atom_site_U_iso_or_equiv
_atom_site_adp_type
_atom_site_occupancy
_atom_site_site_symmetry_order
_atom_site_calc_flag
_atom_site_refinement_flags_posn
_atom_site_refinement_flags_adp
_atom_site_refinement_flags_occupancy
_atom_site_disorder_assembly
_atom_site_disorder_group
Mo1 Mo 0.33039(6) 0.21827(6) 0.58561(6) 0.0167(2) Uani 1 1 d . . . . .
O1 O 0.4677(5) 0.2910(5) 0.6590(4) 0.0209(11) Uani 1 1 d . . . . .
O2 O 0.2088(5) 0.2427(5) 0.4527(5) 0.0227(11) Uani 1 1 d . . . . .
O3 O 0.2043(5) 0.2099(6) 0.6852(5) 0.0268(12) Uani 1 1 d . . . . .
O4 O 0.4345(5) 0.0398(5) 0.6176(4) 0.0238(11) Uani 1 1 d . . . . .
N1 N 0.4957(6) 0.7403(6) 0.5769(6) 0.0206(13) Uani 1 1 d D . . . .
H1A H 0.486(8) 0.830(3) 0.576(7) 0.025 Uiso 1 1 d D U . . .
H1B H 0.419(5) 0.736(9) 0.544(6) 0.025 Uiso 1 1 d D U . . .
N2 N 0.3511(6) 0.5368(6) 0.5588(5) 0.0186(12) Uani 1 1 d . . . . .
N3 N 0.2751(6) 0.4674(6) 0.5080(5) 0.0166(12) Uani 1 1 d . . . . .
C1 C 0.5440(7) 0.6295(8) 0.6867(7) 0.0208(15) Uani 1 1 d . . . . .
C2 C 0.6181(8) 0.6628(8) 0.7675(7) 0.0261(16) Uani 1 1 d . . . . .
H2 H 0.630250 0.759370 0.749455 0.031 Uiso 1 1 calc R U . . .
C3 C 0.6731(10) 0.5546(10) 0.8735(8) 0.038(2) Uani 1 1 d . . . . .
H3 H 0.715926 0.579806 0.928801 0.046 Uiso 1 1 calc R U . . .
C4 C 0.6646(10) 0.4095(9) 0.8974(8) 0.036(2) Uani 1 1 d . . . . .
H4 H 0.708076 0.335490 0.966847 0.043 Uiso 1 1 calc R U . . .
C5 C 0.5932(8) 0.3720(9) 0.8207(7) 0.0292(17) Uani 1 1 d . . . . .
H5 H 0.586179 0.273508 0.839630 0.035 Uiso 1 1 calc R U . . .
C6 C 0.5299(7) 0.4815(8) 0.7130(6) 0.0212(15) Uani 1 1 d . . . . .
C7 C 0.4463(7) 0.4376(7) 0.6383(6) 0.0178(14) Uani 1 1 d . . . . .
C8 C 0.1774(7) 0.5577(8) 0.4234(6) 0.0208(15) Uani 1 1 d . . . . .
C9 C 0.1562(8) 0.7242(8) 0.3863(7) 0.0251(16) Uani 1 1 d . . . . .
H9B H 0.133731 0.754992 0.452360 0.038 Uiso 1 1 calc R U . . .
H9A H 0.078437 0.773427 0.327164 0.038 Uiso 1 1 calc R U . . .
H9C H 0.242729 0.750954 0.355504 0.038 Uiso 1 1 calc R U . . .
C10 C 0.0887(7) 0.4985(8) 0.3692(7) 0.0213(15) Uani 1 1 d . . . . .
H10 H 0.013931 0.567842 0.317489 0.026 Uiso 1 1 calc R U . . .
C11 C 0.1012(7) 0.3541(8) 0.3844(6) 0.0211(15) Uani 1 1 d . . . . .
C12 C 0.0012(7) 0.3012(8) 0.3275(7) 0.0218(15) Uani 1 1 d . . . . .
C13 C -0.1076(8) 0.4006(9) 0.2459(7) 0.0286(17) Uani 1 1 d . . . . .
H13 H -0.113571 0.503024 0.220763 0.034 Uiso 1 1 calc R U . . .
C14 C -0.2073(8) 0.3490(9) 0.2017(7) 0.0288(17) Uani 1 1 d . . . . .
H14 H -0.279031 0.417451 0.146592 0.035 Uiso 1 1 calc R U . . .
C15 C -0.2027(8) 0.1988(10) 0.2375(7) 0.0310(18) Uani 1 1 d . . . . .
H15 H -0.272033 0.165358 0.209030 0.037 Uiso 1 1 calc R U . . .
C16 C -0.0918(9) 0.0977(9) 0.3174(8) 0.036(2) Uani 1 1 d . . . . .
H16 H -0.085184 -0.004708 0.340700 0.043 Uiso 1 1 calc R U . . .
C17 C 0.0083(8) 0.1479(9) 0.3622(7) 0.0270(16) Uani 1 1 d . . . . .
H17 H 0.081174 0.079002 0.416019 0.032 Uiso 1 1 calc R U . . .
O41 O 0.8006(14) 0.7199(11) 0.0395(9) 0.103(4) Uani 1 1 d D . . . .
C42A C 0.899(3) 0.786(4) -0.036(3) 0.238(18) Uani 0.49(2) 1 d D . P A 1
H42A H 0.854070 0.854403 -0.111541 0.285 Uiso 0.49(2) 1 calc R U P A 1
H42B H 0.981288 0.712491 -0.045588 0.285 Uiso 0.49(2) 1 calc R U P A 1
C43A C 0.936(5) 0.865(5) 0.037(4) 0.166(11) Uiso 0.49(2) 1 d D U P A 1
H43A H 1.007576 0.921214 0.006697 0.199 Uiso 0.49(2) 1 calc R U P A 1
H43B H 0.959398 0.802965 0.119018 0.199 Uiso 0.49(2) 1 calc R U P A 1
C44A C 0.782(4) 0.959(5) 0.010(5) 0.166(11) Uiso 0.49(2) 1 d D U P A 1
H44A H 0.759292 1.020134 0.059059 0.199 Uiso 0.49(2) 1 calc R U P A 1
H44B H 0.766353 1.023974 -0.070959 0.199 Uiso 0.49(2) 1 calc R U P A 1
C45A C 0.6921(17) 0.846(2) 0.0372(16) 0.131(8) Uani 0.49(2) 1 d D . P A 1
H45A H 0.650050 0.831524 0.111986 0.157 Uiso 0.49(2) 1 calc R U P A 1
H45B H 0.617058 0.872360 -0.023684 0.157 Uiso 0.49(2) 1 calc R U P A 1
C42B C 0.899(3) 0.786(4) -0.036(3) 0.238(18) Uani 0.51(2) 1 d D . P A 2
H42C H 0.911036 0.749972 -0.100664 0.285 Uiso 0.51(2) 1 calc R U P A 2
H42D H 0.992235 0.757610 0.006326 0.285 Uiso 0.51(2) 1 calc R U P A 2
C43B C 0.846(5) 0.957(4) -0.083(5) 0.166(11) Uiso 0.51(2) 1 d D U P A 2
H43C H 0.866225 1.003545 -0.028572 0.199 Uiso 0.51(2) 1 calc R U P A 2
H43D H 0.877421 1.004378 -0.159210 0.199 Uiso 0.51(2) 1 calc R U P A 2
C44B C 0.694(5) 0.945(5) -0.085(3) 0.166(11) Uiso 0.51(2) 1 d D U P A 2
H44C H 0.626029 1.042107 -0.102168 0.199 Uiso 0.51(2) 1 calc R U P A 2
H44D H 0.675659 0.899847 -0.140379 0.199 Uiso 0.51(2) 1 calc R U P A 2
C45B C 0.6921(17) 0.846(2) 0.0372(16) 0.131(8) Uani 0.51(2) 1 d D . P A 2
H45C H 0.715748 0.889431 0.092226 0.157 Uiso 0.51(2) 1 calc R U P A 2
H45D H 0.599766 0.821392 0.053227 0.157 Uiso 0.51(2) 1 calc R U P A 2

loop_
_atom_site_aniso_label
_atom_site_aniso_U_11
_atom_site_aniso_U_22
_atom_site_aniso_U_33
_atom_site_aniso_U_23
_atom_site_aniso_U_13
_atom_site_aniso_U_12
Mo1 0.0149(3) 0.0089(3) 0.0260(4) -0.0055(2) 0.0014(2) -0.00341(19)
O1 0.022(3) 0.008(2) 0.029(3) -0.004(2) 0.001(2) -0.0007(18)
O2 0.018(2) 0.015(2) 0.035(3) -0.009(2) -0.003(2) -0.0016(18)
O3 0.020(3) 0.018(3) 0.039(3) -0.005(2) 0.005(2) -0.006(2)
O4 0.026(3) 0.017(2) 0.028(3) -0.009(2) -0.002(2) -0.004(2)
N1 0.024(3) 0.007(3) 0.029(3) -0.004(3) -0.002(2) -0.003(2)
N2 0.015(3) 0.015(3) 0.029(3) -0.010(3) 0.002(2) -0.006(2)
N3 0.009(3) 0.012(3) 0.029(3) -0.008(3) 0.004(2) -0.002(2)
C1 0.018(3) 0.017(3) 0.028(4) -0.009(3) 0.006(3) -0.005(3)
C2 0.037(4) 0.012(3) 0.030(4) -0.011(3) 0.002(3) -0.003(3)
C3 0.053(6) 0.032(5) 0.031(5) -0.011(4) -0.007(4) -0.012(4)
C4 0.050(5) 0.024(4) 0.027(4) 0.000(4) -0.013(4) -0.007(4)
C5 0.033(4) 0.024(4) 0.032(4) -0.009(4) 0.001(3) -0.010(3)
C6 0.021(4) 0.018(3) 0.027(4) -0.011(3) 0.004(3) -0.003(3)
C7 0.021(3) 0.014(3) 0.021(4) -0.008(3) 0.006(3) -0.006(2)
C8 0.019(3) 0.016(3) 0.025(4) -0.005(3) 0.004(3) -0.004(3)
C9 0.022(4) 0.014(3) 0.037(4) -0.009(3) -0.002(3) 0.001(3)
C10 0.013(3) 0.016(3) 0.031(4) -0.008(3) -0.001(3) 0.003(2)
C11 0.019(4) 0.016(3) 0.027(4) -0.007(3) 0.004(3) -0.001(3)
C12 0.013(3) 0.022(4) 0.034(4) -0.011(3) 0.005(3) -0.007(3)
C13 0.034(4) 0.023(4) 0.031(4) -0.011(4) 0.001(3) -0.008(3)
C14 0.026(4) 0.028(4) 0.026(4) -0.005(4) -0.002(3) -0.002(3)
C15 0.020(4) 0.040(5) 0.040(5) -0.024(4) 0.000(3) -0.007(3)
C16 0.040(5) 0.024(4) 0.048(5) -0.015(4) -0.004(4) -0.011(3)
C17 0.024(4) 0.024(4) 0.034(4) -0.010(4) -0.004(3) -0.007(3)
O41 0.151(11) 0.062(7) 0.086(7) -0.015(6) -0.016(7) -0.023(7)
C42A 0.16(2) 0.40(5) 0.30(4) -0.24(4) 0.19(3) -0.17(3)
C45A 0.073(11) 0.20(2) 0.104(13) -0.076(15) 0.023(9) 0.023(13)
C42B 0.16(2) 0.40(5) 0.30(4) -0.24(4) 0.19(3) -0.17(3)
C45B 0.073(11) 0.20(2) 0.104(13) -0.076(15) 0.023(9) 0.023(13)

loop_
_atom_type_symbol
_atom_type_description
_atom_type_scat_dispersion_real
_atom_type_scat_dispersion_imag
_atom_type_scat_source
C C 0.0033 0.0016 'International Tables Vol C Tables 4.2.6.8 and 6.1.1.4'
H H 0.0000 0.0000 'International Tables Vol C Tables 4.2.6.8 and 6.1.1.4'
N N 0.0061 0.0033 'International Tables Vol C Tables 4.2.6.8 and 6.1.1.4'
O O 0.0106 0.0060 'International Tables Vol C Tables 4.2.6.8 and 6.1.1.4'
Mo Mo -1.6832 0.6857 'International Tables Vol C Tables 4.2.6.8 and 6.1.1.4'

loop_
_geom_angle_atom_site_label_1
_geom_angle_atom_site_label_2
_geom_angle_atom_site_label_3
_geom_angle
_geom_angle_site_symmetry_1
_geom_angle_site_symmetry_3
O3 Mo1 O4 106.8(2) . .
O3 Mo1 O2 98.4(2) . .
O4 Mo1 O2 102.2(2) . .
O3 Mo1 O1 98.5(2) . .
O4 Mo1 O1 96.4(2) . .
O2 Mo1 O1 150.0(2) . .
O3 Mo1 N3 95.2(2) . .
O4 Mo1 N3 156.7(2) . .
O2 Mo1 N3 81.7(2) . .
O1 Mo1 N3 72.2(2) . .
O3 Mo1 N1 173.7(2) . 2_666
O4 Mo1 N1 79.3(2) . 2_666
O2 Mo1 N1 78.7(2) . 2_666
O1 Mo1 N1 81.8(2) . 2_666
N3 Mo1 N1 78.97(18) . 2_666
C7 O1 Mo1 119.6(4) . .
C11 O2 Mo1 134.6(4) . .
C1 N1 Mo1 119.4(4) . 2_666
C1 N1 H1A 113(5) . .
Mo1 N1 H1A 91(5) 2_666 .
C1 N1 H1B 117(6) . .
Mo1 N1 H1B 104(5) 2_666 .
H1A N1 H1B 109(7) . .
C7 N2 N3 110.6(5) . .
C8 N3 N2 116.0(6) . .
C8 N3 Mo1 129.0(5) . .
N2 N3 Mo1 115.0(4) . .
C2 C1 N1 119.4(6) . .
C2 C1 C6 119.4(7) . .
N1 C1 C6 121.0(7) . .
C3 C2 C1 120.8(7) . .
C3 C2 H2 119.6 . .
C1 C2 H2 119.6 . .
C4 C3 C2 119.9(8) . .
C4 C3 H3 120.0 . .
C2 C3 H3 120.0 . .
C5 C4 C3 121.0(8) . .
C5 C4 H4 119.5 . .
C3 C4 H4 119.5 . .
C4 C5 C6 120.6(7) . .
C4 C5 H5 119.7 . .
C6 C5 H5 119.7 . .
C1 C6 C5 118.1(7) . .
C1 C6 C7 123.6(7) . .
C5 C6 C7 118.3(6) . .
N2 C7 O1 121.7(6) . .
N2 C7 C6 121.2(6) . .
O1 C7 C6 117.0(6) . .
N3 C8 C10 120.6(6) . .
N3 C8 C9 120.0(6) . .
C10 C8 C9 119.4(6) . .
C8 C9 H9B 109.5 . .
C8 C9 H9A 109.5 . .
H9B C9 H9A 109.5 . .
C8 C9 H9C 109.5 . .
H9B C9 H9C 109.5 . .
H9A C9 H9C 109.5 . .
C11 C10 C8 127.1(7) . .
C11 C10 H10 116.4 . .
C8 C10 H10 116.4 . .
C10 C11 O2 122.5(7) . .
C10 C11 C12 123.8(7) . .
O2 C11 C12 113.7(6) . .
C13 C12 C17 118.2(7) . .
C13 C12 C11 121.7(7) . .
C17 C12 C11 119.9(7) . .
C14 C13 C12 120.6(7) . .
C14 C13 H13 119.7 . .
C12 C13 H13 119.7 . .
C15 C14 C13 121.4(7) . .
C15 C14 H14 119.3 . .
C13 C14 H14 119.3 . .
C14 C15 C16 118.4(7) . .
C14 C15 H15 120.8 . .
C16 C15 H15 120.8 . .
C17 C16 C15 120.7(8) . .
C17 C16 H16 119.7 . .
C15 C16 H16 119.7 . .
C16 C17 C12 120.6(7) . .
C16 C17 H17 119.7 . .
C12 C17 H17 119.7 . .
C45A O41 C42A 102.2(16) . .
C45B O41 C42B 102.2(16) . .
O41 C42A C43A 96(2) . .
O41 C42A H42A 112.6 . .
C43A C42A H42A 112.6 . .
O41 C42A H42B 112.6 . .
C43A C42A H42B 112.6 . .
H42A C42A H42B 110.1 . .
C42A C43A C44A 87(3) . .
C42A C43A H43A 114.2 . .
C44A C43A H43A 114.2 . .
C42A C43A H43B 114.2 . .
C44A C43A H43B 114.2 . .
H43A C43A H43B 111.4 . .
C45A C44A C43A 105(3) . .
C45A C44A H44A 110.8 . .
C43A C44A H44A 110.8 . .
C45A C44A H44B 110.8 . .
C43A C44A H44B 110.8 . .
H44A C44A H44B 108.9 . .
O41 C45A C44A 99(2) . .
O41 C45A H45A 112.1 . .
C44A C45A H45A 112.1 . .
O41 C45A H45B 112.1 . .
C44A C45A H45B 112.1 . .
H45A C45A H45B 109.7 . .
O41 C42B C43B 111(2) . .
O41 C42B H42C 109.5 . .
C43B C42B H42C 109.5 . .
O41 C42B H42D 109.5 . .
C43B C42B H42D 109.5 . .
H42C C42B H42D 108.1 . .
C44B C43B C42B 91(3) . .
C44B C43B H43C 113.5 . .
C42B C43B H43C 113.5 . .
C44B C43B H43D 113.5 . .
C42B C43B H43D 113.5 . .
H43C C43B H43D 110.8 . .
C45B C44B C43B 99(3) . .
C45B C44B H44C 112.0 . .
C43B C44B H44C 112.0 . .
C45B C44B H44D 112.0 . .
C43B C44B H44D 112.0 . .
H44C C44B H44D 109.7 . .
O41 C45B C44B 100(2) . .
O41 C45B H45C 111.7 . .
C44B C45B H45C 111.7 . .
O41 C45B H45D 111.7 . .
C44B C45B H45D 111.7 . .
H45C C45B H45D 109.5 . .

loop_
_geom_bond_atom_site_label_1
_geom_bond_atom_site_label_2
_geom_bond_distance
_geom_bond_site_symmetry_2
Mo1 O3 1.693(5) .
Mo1 O4 1.708(5) .
Mo1 O2 1.934(5) .
Mo1 O1 1.998(5) .
Mo1 N3 2.222(5) .
Mo1 N1 2.553(6) 2_666
O1 C7 1.334(8) .
O2 C11 1.350(8) .
N1 C1 1.405(10) .
N1 H1A 0.860(10) .
N1 H1B 0.860(10) .
N2 C7 1.297(9) .
N2 N3 1.390(7) .
N3 C8 1.320(9) .
C1 C2 1.398(10) .
C1 C6 1.413(9) .
C2 C3 1.375(11) .
C2 H2 0.9300 .
C3 C4 1.371(12) .
C3 H3 0.9300 .
C4 C5 1.369(11) .
C4 H4 0.9300 .
C5 C6 1.414(11) .
C5 H5 0.9300 .
C6 C7 1.461(10) .
C8 C10 1.425(10) .
C8 C9 1.497(9) .
C9 H9B 0.9600 .
C9 H9A 0.9600 .
C9 H9C 0.9600 .
C10 C11 1.338(9) .
C10 H10 0.9300 .
C11 C12 1.480(10) .
C12 C13 1.385(11) .
C12 C17 1.398(10) .
C13 C14 1.380(11) .
C13 H13 0.9300 .
C14 C15 1.372(11) .
C14 H14 0.9300 .
C15 C16 1.392(11) .
C15 H15 0.9300 .
C16 C17 1.378(11) .
C16 H16 0.9300 .
C17 H17 0.9300 .
O41 C45B 1.403(11) .
O41 C45A 1.403(11) .
O41 C42A 1.418(12) .
O41 C42B 1.418(12) .
C42A C43A 1.466(19) .
C42A H42A 0.9700 .
C42A H42B 0.9700 .
C43A C44A 1.51(2) .
C43A H43A 0.9700 .
C43A H43B 0.9700 .
C44A C45A 1.509(19) .
C44A H44A 0.9700 .
C44A H44B 0.9700 .
C45A H45A 0.9700 .
C45A H45B 0.9700 .
C42B C43B 1.526(19) .
C42B H42C 0.9700 .
C42B H42D 0.9700 .
C43B C44B 1.49(2) .
C43B H43C 0.9700 .
C43B H43D 0.9700 .
C44B C45B 1.479(19) .
C44B H44C 0.9700 .
C44B H44D 0.9700 .
C45B H45C 0.9700 .
C45B H45D 0.9700 .

loop_
_geom_hbond_atom_site_label_D
_geom_hbond_atom_site_label_H
_geom_hbond_atom_site_label_A
_geom_hbond_distance_DH
_geom_hbond_distance_HA
_geom_hbond_distance_DA
_geom_hbond_angle_DHA
_geom_hbond_site_symmetry_A
N1 H1A O4 0.860(10) 2.23(2) 3.065(7) 165(7) 1_565
N1 H1B N2 0.860(10) 2.15(6) 2.755(8) 127(7) .
